data_9016594
loop_
_publ_author_name
'Scordari, F.'
'Schingaro, E.'
'Ventruti, G.'
'Lacalamita, M.'
'Ottolini, L.'

_publ_section_title
;
 Red micas from basal ignimbrites of Mt. Vulture (Italy): interlayer content
 appraisal by a multi-methodic approach
 Note: Sample LC7_R2
;
_journal_name_full 'Physics and Chemistry of Minerals'
_journal_page_first 163
_journal_page_last 174
_journal_paper_doi 10.1007/s00269-007-0208-0
_journal_volume 35
_journal_year 2008
_chemical_compound_source 'Mt. Vulture, Italy'
_chemical_formula_sum 'Fe0.665 H1.072 K Mg2.335 O12 Si4'
_chemical_name_mineral Phlogopite
_space_group_IT_number 12
_symmetry_space_group_name_Hall '-C 2y'
_symmetry_space_group_name_H-M 'C 1 2/m 1'
_cell_angle_alpha 90
_cell_angle_beta 100.050
_cell_angle_gamma 90
_cell_length_a 5.3369
_cell_length_b 9.2355
_cell_length_c 10.2267
_cell_formula_units_Z 2
_cell_volume 496.329
_database_code_amcsd 0018310
_exptl_crystal_density_diffrn 2.933
_cod_original_formula_sum 'K (Mg2.335 Fe.665) Si4 O12 H1.072'
_cod_database_code 9016594

loop_
_space_group_symop_operation_xyz
x,y,z
1/2+x,1/2+y,z
x,-y,z
1/2+x,1/2-y,z
-x,y,-z
1/2-x,1/2+y,-z
-x,-y,-z
1/2-x,1/2-y,-z

loop_
_atom_site_aniso_label
_atom_site_aniso_U_11
_atom_site_aniso_U_22
_atom_site_aniso_U_33
_atom_site_aniso_U_12
_atom_site_aniso_U_13
_atom_site_aniso_U_23
K 0.02700 0.03000 0.04700 0.00000 0.00800 0.00000
MgM1 0.00800 0.00800 0.02400 0.00000 0.00600 0.00000
FeM1 0.00800 0.00800 0.02400 0.00000 0.00600 0.00000
MgM2 0.00630 0.01270 0.02200 0.00000 0.00240 0.00000
FeM2 0.00630 0.01270 0.02200 0.00000 0.00240 0.00000
Si 0.00720 0.01080 0.01970 0.00010 0.00300 -0.00020
O1 0.01600 0.02300 0.02700 -0.00500 0.00600 -0.00200
O2 0.02400 0.01300 0.02600 0.00000 0.00100 0.00000
O3 0.00900 0.01300 0.02100 0.00100 0.00400 0.00100
O4 0.01100 0.01200 0.01300 0.00000 0.00100 0.00000
H 0.01100 0.01200 0.01300 0.00000 0.00100 0.00000

loop_
_atom_site_label
_atom_site_fract_x
_atom_site_fract_y
_atom_site_fract_z
_atom_site_occupancy
_atom_site_U_iso_or_equiv
K 0.00000 0.50000 0.00000 1.00000 0.03450
MgM1 0.00000 0.00000 0.50000 0.80500 0.01290
FeM1 0.00000 0.00000 0.50000 0.19500 0.01290
MgM2 0.00000 0.33520 0.50000 0.76500 0.01370
FeM2 0.00000 0.33520 0.50000 0.23500 0.01370
Si 0.07510 0.16720 0.22560 1.00000 0.01250
O1 0.32770 0.22850 0.16950 1.00000 0.02180
O2 0.01290 0.00000 0.17040 1.00000 0.02140
O3 0.13070 0.16830 0.39190 1.00000 0.01410
O4 0.13270 0.50000 0.40040 1.00000 0.01210
H 0.09000 0.50000 0.31100 0.53600 0.01210

loop_
_cod_related_entry_id
_cod_related_entry_database
_cod_related_entry_code
1 AMCSD 0018310
